data_1543484
loop_
_publ_author_name
'Rajasekar, Gunasekaran'
'Vinothkumar, Panchanathan'
'Sudhahar, Sakkarapani'
'Chakkaravarthi, Ganesan'
'Bhaskaran, Arumugam'

_publ_section_title
;
 <i>catena</i>-Poly[[sodium-di-\m-aqua-\m-(boric
 acid)-\m-succinato-sodium-di-\m-aqua] boric acid monosolvate]
;
_journal_coeditor_code WM4014
_journal_issue 6
_journal_name_full IUCrData
_journal_page_first x160948
_journal_paper_doi 10.1107/S2414314616009482
_journal_volume 1
_journal_year 2016
_chemical_formula_iupac '[Na2 (C4 H4 O4) (B H3 O3) (H2 O)4], B H3 O3'
_chemical_formula_moiety 'C4 H15 B Na2 O11, B H3 O3'
_chemical_formula_sum 'C4 H18 B2 Na2 O14'
_chemical_formula_weight 357.78
_chemical_name_systematic
;
<i>catena</i>-Poly[[sodium-di-\m-aqua-\m-(boric
acid)-\m-succinato-sodium-di-\m-aqua] boric acid monosolvate]
;
_space_group_IT_number 14
_symmetry_cell_setting monoclinic
_symmetry_space_group_name_Hall '-P 2yn'
_symmetry_space_group_name_H-M 'P 1 21/n 1'
_atom_sites_solution_hydrogens geom
_atom_sites_solution_primary direct
_atom_sites_solution_secondary difmap
_audit_creation_method SHELXL-97
_cell_angle_alpha 90.00
_cell_angle_beta 96.964(5)
_cell_angle_gamma 90.00
_cell_formula_units_Z 4
_cell_length_a 7.8524(4)
_cell_length_b 14.8559(9)
_cell_length_c 12.6646(6)
_cell_measurement_reflns_used 9068
_cell_measurement_temperature 295(2)
_cell_measurement_theta_max 23.6
_cell_measurement_theta_min 2.7
_cell_volume 1466.48(14)
_computing_cell_refinement
;
SAINT (Bruker, 2004)
;
_computing_data_collection
;
APEX2 (Bruker, 2004)
;
_computing_data_reduction
;
SAINT (Bruker, 2004)
;
_computing_molecular_graphics
;
PLATON (Spek, 2009)
;
_computing_publication_material
;
SHELXL97 (Sheldrick, 2008) and PLATON (Spek, 2009)
;
_computing_structure_refinement
;
SHELXL97 (Sheldrick, 2008)
;
_computing_structure_solution
;
SHELXS97 (Sheldrick, 2008)
;
_diffrn_ambient_temperature 295(2)
_diffrn_measured_fraction_theta_full 1.000
_diffrn_measured_fraction_theta_max 1.000
_diffrn_measurement_device_type 'Bruker Kappa APEXII CCD'
_diffrn_measurement_method '\w and \f scan'
_diffrn_radiation_monochromator graphite
_diffrn_radiation_source 'fine-focus sealed tube'
_diffrn_radiation_type MoK\a
_diffrn_radiation_wavelength 0.71073
_diffrn_reflns_av_R_equivalents 0.0000
_diffrn_reflns_av_sigmaI/netI 0.0629
_diffrn_reflns_limit_h_max 9
_diffrn_reflns_limit_h_min -9
_diffrn_reflns_limit_k_max 17
_diffrn_reflns_limit_k_min -17
_diffrn_reflns_limit_l_max 15
_diffrn_reflns_limit_l_min -15
_diffrn_reflns_number 24155
_diffrn_reflns_theta_full 25.10
_diffrn_reflns_theta_max 25.10
_diffrn_reflns_theta_min 2.12
_diffrn_standards_interval_time 0
_diffrn_standards_number 0
_exptl_absorpt_coefficient_mu 0.207
_exptl_absorpt_correction_T_max 0.9598
_exptl_absorpt_correction_T_min 0.9406
_exptl_absorpt_correction_type multi-scan
_exptl_absorpt_process_details
;
(<i>TWINABS</i>; Bruker, 2012)
;
_exptl_crystal_colour colourless
_exptl_crystal_density_diffrn 1.621
_exptl_crystal_density_method 'not measured'
_exptl_crystal_description block
_exptl_crystal_F_000 744
_exptl_crystal_size_max 0.30
_exptl_crystal_size_mid 0.24
_exptl_crystal_size_min 0.20
_refine_diff_density_max 0.533
_refine_diff_density_min -0.437
_refine_ls_extinction_coef 0.00222(15)
_refine_ls_extinction_expression Fc^*^=kFc[1+0.001xFc^2^\l^3^/sin(2\q)]^-1/4^
_refine_ls_extinction_method
;
SHELXL97 (Sheldrick, 2008)
;
_refine_ls_goodness_of_fit_ref 1.094
_refine_ls_hydrogen_treatment mixed
_refine_ls_matrix_type full
_refine_ls_number_parameters 257
_refine_ls_number_reflns 24155
_refine_ls_number_restraints 16
_refine_ls_restrained_S_all 1.095
_refine_ls_R_factor_all 0.1153
_refine_ls_R_factor_gt 0.0687
_refine_ls_shift/su_max 0.000
_refine_ls_shift/su_mean 0.000
_refine_ls_structure_factor_coef Fsqd
_refine_ls_weighting_details 'calc w=1/[\s^2^(Fo^2^)+(0.0211P)^2^+6.2176P] where P=(Fo^2^+2Fc^2^)/3'
_refine_ls_weighting_scheme calc
_refine_ls_wR_factor_gt 0.1338
_refine_ls_wR_factor_ref 0.1641
_reflns_number_gt 14052
_reflns_number_total 24155
_reflns_threshold_expression >2sigma(I)
_cod_data_source_file wm4014sup1.cif
_cod_data_source_block I
_cod_original_sg_symbol_H-M 'P 21/n'
_cod_database_code 1543484

loop_
_symmetry_equiv_pos_as_xyz
'x, y, z'
'-x+1/2, y+1/2, -z+1/2'
'-x, -y, -z'
'x-1/2, -y-1/2, z-1/2'

loop_
_atom_site_type_symbol
_atom_site_label
_atom_site_fract_x
_atom_site_fract_y
_atom_site_fract_z
_atom_site_U_iso_or_equiv
_atom_site_adp_type
_atom_site_calc_flag
_atom_site_refinement_flags
_atom_site_occupancy
_atom_site_symmetry_multiplicity
C C1 0.1246(2) -0.02094(12) 0.36401(15) 0.0295(4) Uani d U 1 1
C C2 0.2195(2) 0.01759(12) 0.46482(15) 0.0342(5) Uani d . 1 1
H H2A 0.3162 0.0521 0.4458 0.041 Uiso calc R 1 1
H H2B 0.1435 0.0593 0.4950 0.041 Uiso calc R 1 1
C C3 0.2852(3) -0.04843(12) 0.54944(15) 0.0369(5) Uani d . 1 1
H H3A 0.3621 -0.0903 0.5204 0.044 Uiso calc R 1 1
H H3B 0.1894 -0.0827 0.5701 0.044 Uiso calc R 1 1
C C4 0.3792(2) -0.00422(13) 0.64725(15) 0.0318(5) Uani d . 1 1
B B1 0.1614(3) 0.41227(15) 0.39628(17) 0.0341(6) Uani d U 1 1
B B2 0.1553(3) 0.09750(15) 0.88974(17) 0.0300(5) Uani d . 1 1
O O1 0.37630(19) 0.19833(11) 0.37142(12) 0.0371(4) Uani d D 1 1
O O2 0.0207(2) 0.21732(12) 0.49534(13) 0.0413(4) Uani d D 1 1
O O3 0.1223(2) 0.24810(12) 0.12148(13) 0.0433(4) Uani d D 1 1
O O4 -0.21781(19) 0.20360(12) 0.23010(12) 0.0394(4) Uani d D 1 1
O O9 0.1317(2) 0.50134(9) 0.38965(11) 0.0417(4) Uani d D 1 1
O O5 0.08776(19) 0.35194(9) 0.32262(11) 0.0393(4) Uani d D 1 1
O O8 0.2674(2) 0.37719(10) 0.47929(11) 0.0441(4) Uani d DU 1 1
O O6 0.06469(18) 0.03609(8) 0.29602(10) 0.0442(4) Uani d . 1 1
O O10 0.10757(17) -0.10483(8) 0.35306(10) 0.0352(3) Uani d U 1 1
O O7 0.38951(17) 0.07937(9) 0.65379(10) 0.0402(4) Uani d . 1 1
O O11 0.44516(17) -0.05839(8) 0.71869(10) 0.0378(4) Uani d . 1 1
O O12 0.09010(19) 0.16059(9) 0.81646(11) 0.0370(4) Uani d D 1 1
O O13 0.1246(2) 0.00877(9) 0.87999(12) 0.0432(4) Uani d D 1 1
O O14 0.25890(19) 0.13058(9) 0.97609(11) 0.0389(4) Uani d D 1 1
Na Na1 0.07984(10) 0.19493(5) 0.30174(6) 0.0365(2) Uani d . 1 1
Na Na2 0.32232(10) 0.22915(5) 0.55892(6) 0.0401(2) Uani d . 1 1
H H1A 0.428(3) 0.2458(10) 0.360(2) 0.081(10) Uiso d D 1 1
H H1B 0.446(3) 0.1637(15) 0.346(2) 0.107(12) Uiso d D 1 1
H H2C -0.048(3) 0.2588(12) 0.4929(19) 0.066(9) Uiso d D 1 1
H H2D -0.020(4) 0.1874(16) 0.5400(18) 0.107(13) Uiso d D 1 1
H H3C 0.162(3) 0.2105(13) 0.0836(18) 0.077(10) Uiso d D 1 1
H H3D 0.188(3) 0.2916(13) 0.131(2) 0.109(13) Uiso d D 1 1
H H4A -0.268(5) 0.1556(15) 0.240(4) 0.24(2) Uiso d D 1 1
H H4B -0.264(2) 0.2419(10) 0.2627(14) 0.029(6) Uiso d D 1 1
H H5 0.027(2) 0.3771(13) 0.2735(13) 0.058(8) Uiso d D 1 1
H H8 0.306(3) 0.4183(12) 0.5194(16) 0.080(9) Uiso d D 1 1
H H12 0.031(3) 0.1355(14) 0.7680(14) 0.074(9) Uiso d D 1 1
H H13 0.075(3) -0.0056(15) 0.8227(11) 0.080(9) Uiso d D 1 1
H H14 0.291(3) 0.0877(10) 1.0157(14) 0.055(8) Uiso d D 1 1
H H9 0.069(2) 0.5193(14) 0.3373(12) 0.068(8) Uiso d D 1 1

loop_
_atom_site_aniso_label
_atom_site_aniso_U_11
_atom_site_aniso_U_22
_atom_site_aniso_U_33
_atom_site_aniso_U_12
_atom_site_aniso_U_13
_atom_site_aniso_U_23
C1 0.0335(12) 0.0268(8) 0.0264(11) -0.0020(9) -0.0041(9) -0.0013(9)
C2 0.0378(12) 0.0273(11) 0.0329(12) -0.0043(9) -0.0143(9) 0.0004(9)
C3 0.0444(13) 0.0315(12) 0.0316(12) -0.0057(10) -0.0080(10) -0.0037(9)
C4 0.0362(13) 0.0281(12) 0.0290(11) -0.0001(9) -0.0046(9) -0.0038(9)
B1 0.0509(16) 0.0244(13) 0.0249(12) -0.0006(11) -0.0041(9) 0.0036(9)
B2 0.0390(14) 0.0258(13) 0.0238(12) 0.0012(10) -0.0022(10) -0.0037(9)
O1 0.0373(9) 0.0296(9) 0.0437(9) -0.0029(8) 0.0024(7) 0.0058(7)
O2 0.0407(10) 0.0381(10) 0.0445(10) 0.0016(8) 0.0026(8) 0.0026(8)
O3 0.0455(11) 0.0465(11) 0.0371(10) -0.0040(9) 0.0015(8) -0.0044(8)
O4 0.0386(9) 0.0385(10) 0.0409(9) 0.0039(8) 0.0036(7) -0.0013(8)
O9 0.0624(11) 0.0236(8) 0.0326(9) 0.0031(7) -0.0205(8) -0.0004(6)
O5 0.0528(10) 0.0274(8) 0.0323(9) 0.0040(7) -0.0174(7) -0.0022(6)
O8 0.0639(11) 0.0274(9) 0.0348(8) 0.0053(7) -0.0184(7) 0.0007(7)
O6 0.0649(11) 0.0272(8) 0.0339(8) -0.0020(7) -0.0210(7) 0.0012(6)
O10 0.0489(9) 0.0232(6) 0.0302(8) 0.0013(6) -0.0091(6) -0.0009(6)
O7 0.0532(10) 0.0276(8) 0.0356(8) 0.0011(7) -0.0124(7) -0.0030(6)
O11 0.0529(9) 0.0273(8) 0.0290(8) 0.0015(7) -0.0122(7) -0.0008(6)
O12 0.0547(10) 0.0232(8) 0.0294(8) 0.0014(7) -0.0100(7) -0.0007(6)
O13 0.0660(11) 0.0247(8) 0.0329(9) -0.0023(7) -0.0175(8) -0.0021(7)
O14 0.0529(10) 0.0267(9) 0.0326(8) -0.0007(7) -0.0132(7) -0.0020(7)
Na1 0.0379(5) 0.0293(5) 0.0395(5) -0.0016(4) -0.0062(4) -0.0003(4)
Na2 0.0425(5) 0.0421(5) 0.0328(5) 0.0004(4) -0.0077(4) -0.0043(4)

loop_
_atom_type_symbol
_atom_type_description
_atom_type_scat_dispersion_real
_atom_type_scat_dispersion_imag
_atom_type_scat_source
C C 0.0033 0.0016 'International Tables Vol C Tables 4.2.6.8 and 6.1.1.4'
H H 0.0000 0.0000 'International Tables Vol C Tables 4.2.6.8 and 6.1.1.4'
B B 0.0013 0.0007 'International Tables Vol C Tables 4.2.6.8 and 6.1.1.4'
O O 0.0106 0.0060 'International Tables Vol C Tables 4.2.6.8 and 6.1.1.4'
Na Na 0.0362 0.0249 'International Tables Vol C Tables 4.2.6.8 and 6.1.1.4'

loop_
_geom_angle_atom_site_label_1
_geom_angle_atom_site_label_2
_geom_angle_atom_site_label_3
_geom_angle_site_symmetry_1
_geom_angle_site_symmetry_3
_geom_angle
O6 C1 O10 . . 124.41(17)
O6 C1 C2 . . 115.38(16)
O10 C1 C2 . . 120.20(16)
C3 C2 C1 . . 116.65(15)
C3 C2 H2A . . 108.1
C1 C2 H2A . . 108.1
C3 C2 H2B . . 108.1
C1 C2 H2B . . 108.1
H2A C2 H2B . . 107.3
C2 C3 C4 . . 113.16(16)
C2 C3 H3A . . 108.9
C4 C3 H3A . . 108.9
C2 C3 H3B . . 108.9
C4 C3 H3B . . 108.9
H3A C3 H3B . . 107.8
O7 C4 O11 . . 124.39(17)
O7 C4 C3 . . 120.54(17)
O11 C4 C3 . . 115.07(16)
O9 B1 O8 . . 120.64(19)
O9 B1 O5 . . 123.06(19)
O8 B1 O5 . . 116.30(19)
O13 B2 O14 . . 120.48(18)
O13 B2 O12 . . 124.03(18)
O14 B2 O12 . . 115.49(18)
Na1 O1 Na2 . . 94.86(6)
Na1 O1 H1A . . 115.2(18)
Na2 O1 H1A . . 98.8(18)
Na1 O1 H1B . . 120(2)
Na2 O1 H1B . . 132(2)
H1A O1 H1B . . 95(2)
Na2 O2 Na1 . . 92.54(6)
Na2 O2 H2C . . 124.9(18)
Na1 O2 H2C . . 104.8(17)
Na2 O2 H2D . . 105(2)
Na1 O2 H2D . . 136(2)
H2C O2 H2D . . 97(2)
Na2 O3 Na1 4_565 . 96.44(6)
Na2 O3 H3C 4_565 . 109.1(18)
Na1 O3 H3C . . 115.1(19)
Na2 O3 H3D 4_565 . 121(2)
Na1 O3 H3D . . 105(2)
H3C O3 H3D . . 110(3)
Na1 O4 Na2 . 4_565 97.63(6)
Na1 O4 H4A . . 111(3)
Na2 O4 H4A 4_565 . 127(3)
Na1 O4 H4B . . 108.8(15)
Na2 O4 H4B 4_565 . 106.2(14)
H4A O4 H4B . . 106(3)
B1 O9 H9 . . 117.0(16)
B1 O5 Na1 . . 136.87(13)
B1 O5 H5 . . 111.9(15)
Na1 O5 H5 . . 111.1(15)
B1 O8 Na2 . . 136.51(14)
B1 O8 H8 . . 109.7(17)
Na2 O8 H8 . . 112.1(17)
C1 O6 Na1 . . 129.66(12)
C4 O7 Na2 . . 145.98(12)
B2 O12 H12 . . 109.2(17)
B2 O13 H13 . . 113.8(17)
B2 O14 H14 . . 108.4(16)
O5 Na1 O6 . . 174.95(6)
O5 Na1 O1 . . 85.76(6)
O6 Na1 O1 . . 94.34(6)
O5 Na1 O4 . . 90.03(6)
O6 Na1 O4 . . 89.94(6)
O1 Na1 O4 . . 175.69(7)
O5 Na1 O3 . . 77.42(6)
O6 Na1 O3 . . 107.58(6)
O1 Na1 O3 . . 95.73(6)
O4 Na1 O3 . . 82.44(6)
O5 Na1 O2 . . 76.67(6)
O6 Na1 O2 . . 98.29(6)
O1 Na1 O2 . . 85.73(6)
O4 Na1 O2 . . 94.20(6)
O3 Na1 O2 . . 153.87(7)
O2 Na2 O3 . 4_666 176.13(7)
O2 Na2 O8 . . 79.06(6)
O3 Na2 O8 4_666 . 97.25(6)
O2 Na2 O4 . 4_666 95.68(6)
O3 Na2 O4 4_666 4_666 82.95(6)
O8 Na2 O4 . 4_666 87.86(6)
O2 Na2 O1 . . 86.70(6)
O3 Na2 O1 4_666 . 93.80(6)
O8 Na2 O1 . . 79.30(6)
O4 Na2 O1 4_666 . 166.28(7)
O2 Na2 O7 . . 103.41(6)
O3 Na2 O7 4_666 . 80.21(6)
O8 Na2 O7 . . 176.09(6)
O4 Na2 O7 4_666 . 88.87(6)
O1 Na2 O7 . . 103.76(5)

loop_
_geom_bond_atom_site_label_1
_geom_bond_atom_site_label_2
_geom_bond_site_symmetry_2
_geom_bond_distance
C1 O6 . 1.258(2)
C1 O10 . 1.259(2)
C1 C2 . 1.511(2)
C2 C3 . 1.497(2)
C2 H2A . 0.9700
C2 H2B . 0.9700
C3 C4 . 1.513(2)
C3 H3A . 0.9700
C3 H3B . 0.9700
C4 O7 . 1.247(2)
C4 O11 . 1.273(2)
B1 O9 . 1.345(2)
B1 O8 . 1.363(3)
B1 O5 . 1.370(3)
B2 O13 . 1.343(2)
B2 O14 . 1.372(2)
B2 O12 . 1.374(3)
O1 Na1 . 2.3879(17)
O1 Na2 . 2.5044(17)
O1 H1A . 0.836(9)
O1 H1B . 0.845(9)
O2 Na2 . 2.4135(18)
O2 Na1 . 2.5716(18)
O2 H2C . 0.816(9)
O2 H2D . 0.814(9)
O3 Na2 4_565 2.4161(19)
O3 Na1 . 2.4761(18)
O3 H3C . 0.822(9)
O3 H3D . 0.828(9)
O4 Na1 . 2.4059(17)
O4 Na2 4_565 2.4419(17)
O4 H4A . 0.830(10)
O4 H4B . 0.815(9)
O9 H9 . 0.820(9)
O5 Na1 . 2.3474(15)
O5 H5 . 0.826(9)
O8 Na2 . 2.4361(16)
O8 H8 . 0.829(9)
O6 Na1 . 2.3634(14)
O7 Na2 . 2.5533(15)
O12 H12 . 0.815(9)
O13 H13 . 0.810(9)
O14 H14 . 0.831(9)
Na1 Na2 . 3.6039(11)
Na1 Na2 4_565 3.6483(11)

loop_
_geom_hbond_atom_site_label_D
_geom_hbond_atom_site_label_H
_geom_hbond_atom_site_label_A
_geom_hbond_site_symmetry_A
_geom_hbond_distance_DH
_geom_hbond_distance_HA
_geom_hbond_distance_DA
_geom_hbond_angle_DHA
_geom_hbond_publ_flag
O1 H1A O12 4_665 0.836(9) 2.006(11) 2.825(2) 166(2) y
O1 H1B O11 3_656 0.845(9) 2.003(12) 2.825(2) 164(3) y
O2 H2C O14 4_565 0.816(9) 2.229(10) 3.045(2) 176(2) y
O2 H2D O10 3_556 0.814(9) 2.010(10) 2.822(2) 175(3) y
O3 H3C O14 1_554 0.822(9) 2.023(10) 2.840(2) 173(3) y
O3 H3D O10 2 0.828(9) 2.213(10) 3.035(2) 172(3) y
O4 H4A O11 3_556 0.830(10) 2.117(15) 2.923(2) 164(4) y
O4 H4B O12 4_565 0.815(9) 2.014(10) 2.818(2) 169(2) y
O5 H5 O7 4_565 0.826(9) 1.867(10) 2.6888(18) 173(2) y
O8 H8 O13 2_556 0.829(9) 1.886(10) 2.711(2) 174(2) y
O9 H9 O11 4_565 0.820(9) 1.786(10) 2.6044(18) 176(2) y
O12 H12 O10 3_556 0.815(9) 1.826(11) 2.6261(18) 167(2) y
O13 H13 O6 3_556 0.810(9) 1.807(10) 2.6113(19) 172(3) y
O14 H14 O9 2_546 0.831(9) 1.809(10) 2.6384(19) 175(2) y

loop_
_geom_torsion_atom_site_label_1
_geom_torsion_atom_site_label_2
_geom_torsion_atom_site_label_3
_geom_torsion_atom_site_label_4
_geom_torsion_site_symmetry_1
_geom_torsion_site_symmetry_4
_geom_torsion
O6 C1 C2 C3 . . 177.20(18)
O10 C1 C2 C3 . . -1.7(3)
C1 C2 C3 C4 . . 179.70(17)
C2 C3 C4 O7 . . 3.1(3)
C2 C3 C4 O11 . . -176.34(17)
O9 B1 O5 Na1 . . -174.98(14)
O8 B1 O5 Na1 . . 4.3(3)
O9 B1 O8 Na2 . . 162.69(15)
O5 B1 O8 Na2 . . -16.6(3)
O10 C1 O6 Na1 . . 179.34(13)
C2 C1 O6 Na1 . . 0.5(3)
O11 C4 O7 Na2 . . 175.26(14)
C3 C4 O7 Na2 . . -4.1(4)
B1 O5 Na1 O1 . . -39.8(2)
B1 O5 Na1 O4 . . 141.1(2)
B1 O5 Na1 O3 . . -136.7(2)
B1 O5 Na1 O2 . . 46.8(2)
C1 O6 Na1 O1 . . 43.80(18)
C1 O6 Na1 O4 . . -136.74(17)
C1 O6 Na1 O3 . . 141.21(17)
C1 O6 Na1 O2 . . -42.50(18)
Na2 O1 Na1 O5 . . 73.82(6)
Na2 O1 Na1 O6 . . -101.12(6)
Na2 O1 Na1 O3 . . 150.70(6)
Na2 O1 Na1 O2 . . -3.11(6)
Na2 O4 Na1 O5 4_565 . 71.71(6)
Na2 O4 Na1 O6 4_565 . -113.35(6)
Na2 O4 Na1 O3 4_565 . -5.60(6)
Na2 O4 Na1 O2 4_565 . 148.34(6)
Na2 O3 Na1 O5 4_565 . -86.09(6)
Na2 O3 Na1 O6 4_565 . 93.17(7)
Na2 O3 Na1 O1 4_565 . -170.43(7)
Na2 O3 Na1 O4 4_565 . 5.64(6)
Na2 O3 Na1 O2 4_565 . -78.46(15)
Na2 O2 Na1 O5 . . -83.43(6)
Na2 O2 Na1 O6 . . 96.98(6)
Na2 O2 Na1 O1 . . 3.22(6)
Na2 O2 Na1 O4 . . -172.46(7)
Na2 O2 Na1 O3 . . -91.08(14)
Na1 O2 Na2 O8 . . 76.67(6)
Na1 O2 Na2 O4 . 4_666 163.38(6)
Na1 O2 Na2 O1 . . -3.06(6)
Na1 O2 Na2 O7 . . -106.42(6)
B1 O8 Na2 O2 . . -31.8(2)
B1 O8 Na2 O3 . 4_666 149.4(2)
B1 O8 Na2 O4 . 4_666 -128.0(2)
B1 O8 Na2 O1 . . 56.9(2)
Na1 O1 Na2 O2 . . 3.31(6)
Na1 O1 Na2 O3 . 4_666 -172.84(6)
Na1 O1 Na2 O8 . . -76.18(6)
Na1 O1 Na2 O4 . 4_666 -97.1(3)
Na1 O1 Na2 O7 . . 106.31(6)
C4 O7 Na2 O2 . . 51.3(2)
C4 O7 Na2 O3 . 4_666 -130.1(2)
C4 O7 Na2 O4 . 4_666 146.9(2)
C4 O7 Na2 O1 . . -38.5(2)

_cod_database_fobs_code 1543484
